data_4335833
loop_
_publ_author_name
'Lai-Hon Chung'
'Ka-Sin Cho'
'Jason England'
'Siu-Chung Chan'
'Karl Wieghardt'
'Chun-Yuen Wong'

_publ_section_title
;
 Ruthenium(II) and Osmium(II) Complexes Bearing Bipyridine and the
 N-Heterocyclic Carbene-Based C^N^C Pincer Ligand: An Experimental and
 Density Functional Theory Study
;
_journal_name_full 'Inorganic Chemistry'
_journal_page_first 9885
_journal_page_last 9896
_journal_paper_doi 10.1021/ic4010196
_journal_volume 52
_journal_year 2013
_chemical_formula_sum 'C41 H41 Cl F6 N7 P Ru'
_chemical_formula_weight 913.30
_chemical_name_systematic
; 
 ? 
;
_space_group_IT_number 14
_symmetry_cell_setting monoclinic
_symmetry_space_group_name_Hall '-P 2yn'
_symmetry_space_group_name_H-M 'P 1 21/n 1'
_atom_sites_solution_hydrogens geom
_atom_sites_solution_primary direct
_atom_sites_solution_secondary difmap
_audit_creation_method SHELXL-97
_cell_angle_alpha 90.00
_cell_angle_beta 98.763(2)
_cell_angle_gamma 90.00
_cell_formula_units_Z 8
_cell_length_a 15.5955(3)
_cell_length_b 25.8259(5)
_cell_length_c 19.8326(3)
_cell_measurement_reflns_used 16509
_cell_measurement_temperature 133(2)
_cell_measurement_theta_max 71.6218
_cell_measurement_theta_min 3.3364
_cell_volume 7894.7(2)
_computing_structure_refinement 'SHELXL-97 (Sheldrick, 1997)'
_computing_structure_solution 'SHELXS-97 (Sheldrick, 1990)'
_diffrn_ambient_temperature 133(2)
_diffrn_detector_area_resol_mean 16.1270
_diffrn_measured_fraction_theta_full 0.996
_diffrn_measured_fraction_theta_max 0.996
_diffrn_measurement_device_type 'Xcalibur, Sapphire3, Gemini ultra'
_diffrn_measurement_method '\w scans'
_diffrn_radiation_monochromator graphite
_diffrn_radiation_source 'fine-focus sealed tube'
_diffrn_radiation_type CuK\a
_diffrn_radiation_wavelength 1.54178
_diffrn_reflns_av_R_equivalents 0.0228
_diffrn_reflns_av_sigmaI/netI 0.0245
_diffrn_reflns_limit_h_max 18
_diffrn_reflns_limit_h_min -18
_diffrn_reflns_limit_k_max 30
_diffrn_reflns_limit_k_min -27
_diffrn_reflns_limit_l_max 23
_diffrn_reflns_limit_l_min -23
_diffrn_reflns_number 31477
_diffrn_reflns_theta_full 67.50
_diffrn_reflns_theta_max 67.50
_diffrn_reflns_theta_min 3.34
_exptl_absorpt_coefficient_mu 4.817
_exptl_absorpt_correction_T_max 1.00000
_exptl_absorpt_correction_T_min 0.39514
_exptl_absorpt_correction_type multi-scan
_exptl_absorpt_process_details 'CrysAlisPro, Agilent Technologies, Version 1.171.35.21'
_exptl_crystal_colour Purple
_exptl_crystal_density_diffrn 1.537
_exptl_crystal_description Needle
_exptl_crystal_F_000 3728
_exptl_crystal_size_max 0.60
_exptl_crystal_size_mid 0.10
_exptl_crystal_size_min 0.06
_refine_diff_density_max 0.970
_refine_diff_density_min -0.937
_refine_diff_density_rms 0.070
_refine_ls_extinction_method none
_refine_ls_goodness_of_fit_ref 1.040
_refine_ls_hydrogen_treatment constr
_refine_ls_matrix_type full
_refine_ls_number_parameters 1031
_refine_ls_number_reflns 14174
_refine_ls_number_restraints 0
_refine_ls_restrained_S_all 1.040
_refine_ls_R_factor_all 0.0336
_refine_ls_R_factor_gt 0.0302
_refine_ls_shift/su_max 0.001
_refine_ls_shift/su_mean 0.000
_refine_ls_structure_factor_coef Fsqd
_refine_ls_weighting_details 'calc w=1/[\s^2^(Fo^2^)+(0.0463P)^2^+5.0125P] where P=(Fo^2^+2Fc^2^)/3'
_refine_ls_weighting_scheme calc
_refine_ls_wR_factor_gt 0.0783
_refine_ls_wR_factor_ref 0.0812
_reflns_number_gt 13047
_reflns_number_total 14174
_reflns_threshold_expression >2sigma(I)
_cod_data_source_file ic4010196_si_002_1.cif
_cod_data_source_block complex_1b
_cod_database_code 4335833

loop_
_symmetry_equiv_pos_as_xyz
'x, y, z'
'-x+1/2, y+1/2, -z+1/2'
'-x, -y, -z'
'x-1/2, -y-1/2, z-1/2'

loop_
_atom_site_label
_atom_site_type_symbol
_atom_site_fract_x
_atom_site_fract_y
_atom_site_fract_z
_atom_site_U_iso_or_equiv
_atom_site_adp_type
_atom_site_occupancy
_atom_site_symmetry_multiplicity
_atom_site_calc_flag
_atom_site_refinement_flags
C1 C 0.45112(14) 0.09639(8) 0.15980(11) 0.0186(4) Uani 1 1 d .
C2 C 0.32893(15) 0.07206(9) 0.20129(12) 0.0228(5) Uani 1 1 d .
H2 H 0.2705 0.0663 0.2031 0.027 Uiso 1 1 calc R
C3 C 0.39501(14) 0.06081(9) 0.25041(11) 0.0212(4) Uani 1 1 d .
H3 H 0.3917 0.0457 0.2925 0.025 Uiso 1 1 calc R
C4 C 0.55695(14) 0.07445(8) 0.25605(11) 0.0183(4) Uani 1 1 d .
C5 C 0.58849(15) 0.06030(9) 0.32242(11) 0.0218(5) Uani 1 1 d .
H5 H 0.5514 0.0502 0.3525 0.026 Uiso 1 1 calc R
C6 C 0.67794(16) 0.06179(9) 0.34235(11) 0.0251(5) Uani 1 1 d .
H6 H 0.7010 0.0539 0.3872 0.030 Uiso 1 1 calc R
C7 C 0.73352(15) 0.07492(9) 0.29651(11) 0.0229(5) Uani 1 1 d .
H7 H 0.7934 0.0749 0.3095 0.027 Uiso 1 1 calc R
C8 C 0.69663(14) 0.08793(8) 0.23100(11) 0.0194(4) Uani 1 1 d .
C9 C 0.69132(14) 0.11765(8) 0.11613(11) 0.0192(4) Uani 1 1 d .
C10 C 0.82788(15) 0.09712(9) 0.17066(13) 0.0252(5) Uani 1 1 d .
H10 H 0.8729 0.0864 0.2040 0.030 Uiso 1 1 calc R
C11 C 0.83400(15) 0.11166(10) 0.10682(13) 0.0270(5) Uani 1 1 d .
H11 H 0.8846 0.1132 0.0874 0.032 Uiso 1 1 calc R
C12 C 0.31188(15) 0.11120(9) 0.08256(12) 0.0252(5) Uani 1 1 d .
H12A H 0.3451 0.1365 0.0612 0.030 Uiso 1 1 calc R
H12B H 0.2597 0.1281 0.0925 0.030 Uiso 1 1 calc R
C13 C 0.28657(16) 0.06722(11) 0.03286(12) 0.0300(5) Uani 1 1 d .
H13A H 0.2495 0.0432 0.0526 0.036 Uiso 1 1 calc R
H13B H 0.3384 0.0487 0.0253 0.036 Uiso 1 1 calc R
C14 C 0.23924(18) 0.08658(14) -0.03506(14) 0.0442(7) Uani 1 1 d .
H14A H 0.2772 0.1095 -0.0556 0.053 Uiso 1 1 calc R
H14B H 0.1887 0.1063 -0.0273 0.053 Uiso 1 1 calc R
C15 C 0.2105(2) 0.04231(19) -0.08410(18) 0.0749(14) Uani 1 1 d .
H15A H 0.2600 0.0216 -0.0901 0.112 Uiso 1 1 calc R
H15B H 0.1846 0.0562 -0.1274 0.112 Uiso 1 1 calc R
H15C H 0.1689 0.0212 -0.0657 0.112 Uiso 1 1 calc R
C16 C 0.72927(15) 0.14515(10) 0.00533(11) 0.0250(5) Uani 1 1 d .
H16A H 0.6721 0.1332 -0.0148 0.030 Uiso 1 1 calc R
H16B H 0.7707 0.1324 -0.0226 0.030 Uiso 1 1 calc R
C17 C 0.73075(16) 0.20410(10) 0.00587(12) 0.0277(5) Uani 1 1 d .
H17A H 0.7891 0.2158 0.0232 0.033 Uiso 1 1 calc R
H17B H 0.6926 0.2165 0.0367 0.033 Uiso 1 1 calc R
C18 C 0.70247(18) 0.22769(12) -0.06463(13) 0.0373(6) Uani 1 1 d .
H18A H 0.7441 0.2185 -0.0943 0.045 Uiso 1 1 calc R
H18B H 0.6466 0.2134 -0.0842 0.045 Uiso 1 1 calc R
C19 C 0.6956(2) 0.28608(12) -0.06116(16) 0.0460(7) Uani 1 1 d .
H19A H 0.6522 0.2953 -0.0338 0.069 Uiso 1 1 calc R
H19B H 0.6797 0.2997 -0.1064 0.069 Uiso 1 1 calc R
H19C H 0.7505 0.3002 -0.0412 0.069 Uiso 1 1 calc R
C20 C 0.48147(15) 0.11742(9) -0.03009(11) 0.0208(4) Uani 1 1 d .
H20 H 0.4887 0.0817 -0.0284 0.025 Uiso 1 1 calc R
C21 C 0.44487(15) 0.13986(9) -0.09026(11) 0.0233(5) Uani 1 1 d .
H21 H 0.4282 0.1192 -0.1284 0.028 Uiso 1 1 calc R
C22 C 0.43226(14) 0.19347(9) -0.09528(11) 0.0201(4) Uani 1 1 d .
C23 C 0.45885(14) 0.22222(9) -0.03635(11) 0.0204(4) Uani 1 1 d .
H23 H 0.4516 0.2580 -0.0371 0.024 Uiso 1 1 calc R
C24 C 0.49613(13) 0.19786(8) 0.02350(10) 0.0176(4) Uani 1 1 d .
C25 C 0.52626(13) 0.22434(9) 0.08842(10) 0.0184(4) Uani 1 1 d .
C26 C 0.52831(14) 0.27788(8) 0.09682(11) 0.0185(4) Uani 1 1 d .
H26 H 0.5081 0.2992 0.0600 0.022 Uiso 1 1 calc R
C27 C 0.56045(14) 0.29980(9) 0.16008(11) 0.0198(4) Uani 1 1 d .
C28 C 0.58677(15) 0.26538(9) 0.21365(11) 0.0244(5) Uani 1 1 d .
H28 H 0.6070 0.2781 0.2570 0.029 Uiso 1 1 calc R
C29 C 0.58296(15) 0.21291(9) 0.20269(11) 0.0235(5) Uani 1 1 d .
H29 H 0.6007 0.1909 0.2393 0.028 Uiso 1 1 calc R
C30 C 0.39343(15) 0.21733(9) -0.16089(11) 0.0231(5) Uani 1 1 d .
C31 C 0.33712(18) 0.18918(11) -0.20835(13) 0.0355(6) Uani 1 1 d .
H31 H 0.3219 0.1556 -0.1982 0.043 Uiso 1 1 calc R
C32 C 0.3034(2) 0.21092(12) -0.27090(14) 0.0445(8) Uani 1 1 d .
H32 H 0.2666 0.1916 -0.3026 0.053 Uiso 1 1 calc R
C33 C 0.32449(18) 0.26104(12) -0.28612(13) 0.0386(7) Uani 1 1 d .
H33 H 0.3017 0.2756 -0.3279 0.046 Uiso 1 1 calc R
C34 C 0.37929(19) 0.28928(12) -0.23922(14) 0.0404(7) Uani 1 1 d .
H34 H 0.3932 0.3232 -0.2491 0.048 Uiso 1 1 calc R
C35 C 0.41406(17) 0.26746(11) -0.17706(13) 0.0318(6) Uani 1 1 d .
H35 H 0.4517 0.2868 -0.1459 0.038 Uiso 1 1 calc R
C36 C 0.56632(14) 0.35659(9) 0.16977(11) 0.0196(4) Uani 1 1 d .
C37 C 0.57627(15) 0.38917(9) 0.11540(12) 0.0220(5) Uani 1 1 d .
H37 H 0.5826 0.3748 0.0735 0.026 Uiso 1 1 calc R
C38 C 0.57684(15) 0.44262(9) 0.12268(12) 0.0260(5) Uani 1 1 d .
H38 H 0.5822 0.4638 0.0856 0.031 Uiso 1 1 calc R
C39 C 0.56942(15) 0.46425(9) 0.18568(13) 0.0275(5) Uani 1 1 d .
H39 H 0.5694 0.5000 0.1908 0.033 Uiso 1 1 calc R
C40 C 0.56209(15) 0.43247(10) 0.24079(12) 0.0264(5) Uani 1 1 d .
H40 H 0.5583 0.4471 0.2831 0.032 Uiso 1 1 calc R
C41 C 0.56035(15) 0.37914(9) 0.23334(12) 0.0237(5) Uani 1 1 d .
H41 H 0.5552 0.3582 0.2706 0.028 Uiso 1 1 calc R
C42 C 0.18490(14) 0.39292(8) 0.14135(11) 0.0184(4) Uani 1 1 d .
C43 C 0.32933(16) 0.39192(10) 0.14013(13) 0.0277(5) Uani 1 1 d .
H43 H 0.3817 0.3883 0.1237 0.033 Uiso 1 1 calc R
C44 C 0.31949(14) 0.40514(9) 0.20366(12) 0.0243(5) Uani 1 1 d .
H44 H 0.3632 0.4125 0.2397 0.029 Uiso 1 1 calc R
C45 C 0.18380(14) 0.42119(8) 0.25638(11) 0.0194(4) Uani 1 1 d .
C46 C 0.21783(15) 0.43568(9) 0.32212(11) 0.0231(5) Uani 1 1 d .
H46 H 0.2773 0.4352 0.3372 0.028 Uiso 1 1 calc R
C47 C 0.15978(15) 0.45103(9) 0.36476(11) 0.0239(5) Uani 1 1 d .
H47 H 0.1806 0.4604 0.4096 0.029 Uiso 1 1 calc R
C48 C 0.07094(15) 0.45268(8) 0.34165(11) 0.0214(4) Uani 1 1 d .
H48 H 0.0321 0.4641 0.3697 0.026 Uiso 1 1 calc R
C49 C 0.04275(14) 0.43686(8) 0.27584(11) 0.0182(4) Uani 1 1 d .
C50 C -0.05925(14) 0.41393(8) 0.17698(11) 0.0187(4) Uani 1 1 d .
C51 C -0.11997(14) 0.44889(9) 0.26587(11) 0.0210(4) Uani 1 1 d .
H51 H -0.1254 0.4637 0.3078 0.025 Uiso 1 1 calc R
C52 C -0.18416(15) 0.43732(9) 0.21506(12) 0.0237(5) Uani 1 1 d .
H52 H -0.2431 0.4426 0.2153 0.028 Uiso 1 1 calc R
C53 C 0.22661(16) 0.36885(10) 0.03109(12) 0.0283(5) Uani 1 1 d .
H53A H 0.2691 0.3839 0.0058 0.034 Uiso 1 1 calc R
H53B H 0.1700 0.3822 0.0119 0.034 Uiso 1 1 calc R
C54 C 0.22705(17) 0.31035(11) 0.02308(14) 0.0352(6) Uani 1 1 d .
H54A H 0.1918 0.2950 0.0541 0.042 Uiso 1 1 calc R
H54B H 0.2859 0.2977 0.0355 0.042 Uiso 1 1 calc R
C55 C 0.1923(2) 0.29312(14) -0.04976(16) 0.0492(8) Uani 1 1 d .
H55A H 0.1345 0.3071 -0.0630 0.059 Uiso 1 1 calc R
H55B H 0.2292 0.3070 -0.0806 0.059 Uiso 1 1 calc R
C56 C 0.1890(3) 0.23443(16) -0.0565(2) 0.0740(13) Uani 1 1 d .
H56A H 0.2462 0.2205 -0.0440 0.111 Uiso 1 1 calc R
H56B H 0.1672 0.2252 -0.1029 0.111 Uiso 1 1 calc R
H56C H 0.1513 0.2206 -0.0270 0.111 Uiso 1 1 calc R
C57 C -0.19472(14) 0.40077(9) 0.09525(12) 0.0224(5) Uani 1 1 d .
H57A H -0.2481 0.3837 0.1021 0.027 Uiso 1 1 calc R
H57B H -0.1604 0.3763 0.0735 0.027 Uiso 1 1 calc R
C58 C -0.21625(15) 0.44724(9) 0.04857(11) 0.0240(5) Uani 1 1 d .
H58A H -0.2515 0.4713 0.0700 0.029 Uiso 1 1 calc R
H58B H -0.1628 0.4648 0.0429 0.029 Uiso 1 1 calc R
C59 C -0.26433(16) 0.43252(10) -0.02121(12) 0.0290(5) Uani 1 1 d .
H59A H -0.3164 0.4134 -0.0158 0.035 Uiso 1 1 calc R
H59B H -0.2279 0.4101 -0.0440 0.035 Uiso 1 1 calc R
C60 C -0.28902(18) 0.48049(12) -0.06512(14) 0.0398(7) Uani 1 1 d .
H60A H -0.3281 0.5016 -0.0440 0.060 Uiso 1 1 calc R
H60B H -0.3167 0.4700 -0.1096 0.060 Uiso 1 1 calc R
H60C H -0.2377 0.5000 -0.0693 0.060 Uiso 1 1 calc R
C61 C -0.02201(14) 0.39432(9) -0.01178(11) 0.0196(4) Uani 1 1 d .
H61 H -0.0157 0.4301 -0.0098 0.024 Uiso 1 1 calc R
C62 C -0.05688(14) 0.37199(9) -0.07245(11) 0.0210(4) Uani 1 1 d .
H62 H -0.0737 0.3929 -0.1104 0.025 Uiso 1 1 calc R
C63 C -0.06762(13) 0.31835(9) -0.07836(11) 0.0191(4) Uani 1 1 d .
C64 C -0.04099(13) 0.28931(8) -0.01937(11) 0.0189(4) Uani 1 1 d .
H64 H -0.0466 0.2535 -0.0205 0.023 Uiso 1 1 calc R
C65 C -0.00619(13) 0.31386(8) 0.04087(11) 0.0178(4) Uani 1 1 d .
C66 C 0.02378(13) 0.28676(9) 0.10558(11) 0.0176(4) Uani 1 1 d .
C67 C 0.02853(14) 0.23305(8) 0.11268(11) 0.0190(4) Uani 1 1 d .
H67 H 0.0092 0.2120 0.0753 0.023 Uiso 1 1 calc R
C68 C 0.06183(14) 0.21047(9) 0.17495(11) 0.0208(4) Uani 1 1 d .
C69 C 0.08704(15) 0.24443(9) 0.22931(11) 0.0241(5) Uani 1 1 d .
H69 H 0.1089 0.2312 0.2721 0.029 Uiso 1 1 calc R
C70 C 0.07979(15) 0.29713(9) 0.22009(11) 0.0226(5) Uani 1 1 d .
H70 H 0.0963 0.3186 0.2574 0.027 Uiso 1 1 calc R
C71 C -0.10456(14) 0.29440(9) -0.14439(11) 0.0219(5) Uani 1 1 d .
C72 C -0.16656(16) 0.32060(10) -0.19001(12) 0.0262(5) Uani 1 1 d .
H72 H -0.1859 0.3530 -0.1784 0.031 Uiso 1 1 calc R
C73 C -0.19973(17) 0.29879(11) -0.25252(13) 0.0337(6) Uani 1 1 d .
H73 H -0.2408 0.3167 -0.2827 0.040 Uiso 1 1 calc R
C74 C -0.17176(18) 0.25052(11) -0.27003(13) 0.0346(6) Uani 1 1 d .
H74 H -0.1939 0.2360 -0.3120 0.042 Uiso 1 1 calc R
C75 C -0.11090(18) 0.22399(11) -0.22515(14) 0.0353(6) Uani 1 1 d .
H75 H -0.0925 0.1914 -0.2368 0.042 Uiso 1 1 calc R
C76 C -0.07696(16) 0.24583(10) -0.16247(12) 0.0280(5) Uani 1 1 d .
H76 H -0.0357 0.2278 -0.1326 0.034 Uiso 1 1 calc R
C77 C 0.06996(14) 0.15365(9) 0.18395(12) 0.0216(5) Uani 1 1 d .
C78 C 0.07649(15) 0.12104(9) 0.12854(12) 0.0242(5) Uani 1 1 d .
H78 H 0.0769 0.1352 0.0855 0.029 Uiso 1 1 calc R
C79 C 0.08228(15) 0.06783(9) 0.13741(13) 0.0278(5) Uani 1 1 d .
H79 H 0.0858 0.0465 0.1002 0.033 Uiso 1 1 calc R
C80 C 0.08291(16) 0.04625(9) 0.20153(14) 0.0294(5) Uani 1 1 d .
H80 H 0.0868 0.0105 0.2072 0.035 Uiso 1 1 calc R
C81 C 0.07781(15) 0.07791(9) 0.25675(13) 0.0281(5) Uani 1 1 d .
H81 H 0.0791 0.0635 0.2999 0.034 Uiso 1 1 calc R
C82 C 0.07074(15) 0.13111(9) 0.24836(12) 0.0255(5) Uani 1 1 d .
H82 H 0.0665 0.1521 0.2858 0.031 Uiso 1 1 calc R
Cl1 Cl 0.57034(3) 0.02737(2) 0.07683(3) 0.02198(11) Uani 1 1 d .
Cl2 Cl 0.05878(3) 0.484413(19) 0.09834(3) 0.02099(11) Uani 1 1 d .
F1 F 0.88232(10) 0.07205(6) 0.95736(8) 0.0392(4) Uani 1 1 d .
F2 F 1.02870(11) 0.07655(7) 0.97513(9) 0.0463(4) Uani 1 1 d .
F3 F 0.94972(10) 0.14915(6) 0.98387(8) 0.0403(4) Uani 1 1 d .
F4 F 1.02442(11) 0.13913(7) 0.89571(9) 0.0435(4) Uani 1 1 d .
F5 F 0.87735(11) 0.13516(7) 0.87937(9) 0.0462(4) Uani 1 1 d .
F6 F 0.95546(13) 0.06291(8) 0.86893(9) 0.0570(5) Uani 1 1 d .
F7 F 0.36288(10) 0.35560(6) 0.91382(9) 0.0423(4) Uani 1 1 d .
F8 F 0.42754(11) 0.39104(9) 1.01191(8) 0.0540(5) Uani 1 1 d .
F9 F 0.36550(9) 0.44182(6) 0.92647(8) 0.0360(3) Uani 1 1 d .
F10 F 0.44545(10) 0.40316(7) 0.85431(7) 0.0395(4) Uani 1 1 d .
F11 F 0.50920(10) 0.35278(7) 0.94116(9) 0.0452(4) Uani 1 1 d .
F12 F 0.51179(10) 0.43909(7) 0.95288(9) 0.0424(4) Uani 1 1 d .
N1 N 0.36324(12) 0.09406(7) 0.14672(9) 0.0200(4) Uani 1 1 d .
N2 N 0.47018(12) 0.07641(7) 0.22540(9) 0.0186(4) Uani 1 1 d .
N3 N 0.60977(12) 0.08988(7) 0.21211(9) 0.0178(4) Uani 1 1 d .
N4 N 0.74007(12) 0.10124(7) 0.17697(10) 0.0202(4) Uani 1 1 d .
N5 N 0.75074(12) 0.12417(8) 0.07456(10) 0.0216(4) Uani 1 1 d .
N6 N 0.50736(11) 0.14541(7) 0.02683(9) 0.0176(4) Uani 1 1 d .
N7 N 0.55462(11) 0.19183(7) 0.14124(9) 0.0190(4) Uani 1 1 d .
N8 N 0.24665(12) 0.38457(7) 0.10296(10) 0.0222(4) Uani 1 1 d .
N9 N 0.23045(12) 0.40569(7) 0.20487(9) 0.0200(4) Uani 1 1 d .
N10 N 0.09795(11) 0.42033(7) 0.23425(9) 0.0175(4) Uani 1 1 d .
N11 N -0.04325(12) 0.43413(7) 0.24284(9) 0.0182(4) Uani 1 1 d .
N12 N -0.14655(12) 0.41585(7) 0.16154(9) 0.0202(4) Uani 1 1 d .
N13 N 0.00364(11) 0.36627(7) 0.04535(9) 0.0176(4) Uani 1 1 d .
N14 N 0.04981(11) 0.31898(7) 0.15918(9) 0.0187(4) Uani 1 1 d .
P1 P 0.95364(4) 0.10535(2) 0.92693(3) 0.02555(13) Uani 1 1 d .
P2 P 0.43757(4) 0.39767(2) 0.93334(3) 0.02380(13) Uani 1 1 d .
Ru1 Ru 0.560153(10) 0.115031(6) 0.119035(8) 0.01570(5) Uani 1 1 d .
Ru2 Ru 0.052447(10) 0.396051(6) 0.139288(8) 0.01502(5) Uani 1 1 d .

loop_
_atom_site_aniso_label
_atom_site_aniso_U_11
_atom_site_aniso_U_22
_atom_site_aniso_U_33
_atom_site_aniso_U_23
_atom_site_aniso_U_13
_atom_site_aniso_U_12
C1 0.0201(11) 0.0163(10) 0.0186(10) -0.0029(8) 0.0008(8) 0.0033(8)
C2 0.0192(11) 0.0247(12) 0.0253(11) -0.0022(9) 0.0062(9) -0.0017(9)
C3 0.0230(11) 0.0197(11) 0.0216(11) -0.0031(9) 0.0055(9) -0.0018(9)
C4 0.0214(11) 0.0143(10) 0.0184(10) -0.0031(8) 0.0009(8) -0.0014(8)
C5 0.0271(12) 0.0211(11) 0.0169(10) 0.0002(9) 0.0021(9) 0.0000(9)
C6 0.0312(13) 0.0231(12) 0.0185(11) 0.0008(9) -0.0043(9) 0.0005(10)
C7 0.0203(11) 0.0227(11) 0.0227(11) -0.0001(9) -0.0062(9) -0.0002(9)
C8 0.0186(10) 0.0157(10) 0.0223(11) -0.0023(8) -0.0019(8) -0.0015(8)
C9 0.0223(11) 0.0152(10) 0.0200(11) -0.0023(8) 0.0026(9) -0.0014(8)
C10 0.0161(11) 0.0268(12) 0.0306(12) -0.0004(10) -0.0031(9) -0.0016(9)
C11 0.0154(11) 0.0324(13) 0.0324(13) -0.0016(10) 0.0008(10) -0.0010(9)
C12 0.0150(11) 0.0307(13) 0.0282(12) 0.0044(10) -0.0025(9) 0.0024(9)
C13 0.0229(12) 0.0396(14) 0.0256(12) -0.0029(11) -0.0026(10) 0.0045(10)
C14 0.0240(13) 0.074(2) 0.0312(14) 0.0024(14) -0.0068(11) 0.0071(14)
C15 0.0443(19) 0.125(4) 0.0469(19) -0.040(2) -0.0204(15) 0.034(2)
C16 0.0219(11) 0.0336(13) 0.0195(11) -0.0026(10) 0.0028(9) -0.0011(10)
C17 0.0275(12) 0.0310(13) 0.0253(12) 0.0032(10) 0.0063(10) -0.0008(10)
C18 0.0358(14) 0.0485(17) 0.0277(13) 0.0107(12) 0.0054(11) 0.0024(12)
C19 0.0437(17) 0.0488(18) 0.0472(17) 0.0198(14) 0.0119(14) 0.0106(14)
C20 0.0227(11) 0.0196(11) 0.0188(11) -0.0047(9) -0.0013(9) 0.0018(9)
C21 0.0263(12) 0.0242(12) 0.0175(10) -0.0076(9) -0.0028(9) 0.0032(9)
C22 0.0185(10) 0.0236(11) 0.0175(10) -0.0007(9) 0.0000(8) 0.0012(9)
C23 0.0210(11) 0.0199(11) 0.0191(10) -0.0010(9) -0.0001(9) 0.0009(9)
C24 0.0151(10) 0.0201(10) 0.0166(10) -0.0017(8) 0.0000(8) 0.0008(8)
C25 0.0161(10) 0.0228(11) 0.0156(10) -0.0020(8) 0.0003(8) 0.0007(8)
C26 0.0181(10) 0.0207(11) 0.0159(10) -0.0006(8) 0.0000(8) 0.0009(8)
C27 0.0173(10) 0.0218(11) 0.0196(10) -0.0025(9) 0.0004(8) 0.0002(8)
C28 0.0303(12) 0.0243(12) 0.0166(10) -0.0049(9) -0.0031(9) 0.0012(10)
C29 0.0309(12) 0.0240(12) 0.0137(10) -0.0003(9) -0.0028(9) 0.0007(10)
C30 0.0234(11) 0.0286(12) 0.0161(10) -0.0030(9) -0.0006(9) 0.0077(9)
C31 0.0419(15) 0.0285(13) 0.0307(13) -0.0049(11) -0.0124(11) 0.0092(11)
C32 0.0529(18) 0.0451(17) 0.0274(13) -0.0129(12) -0.0194(12) 0.0180(14)
C33 0.0411(15) 0.0530(18) 0.0193(12) 0.0059(12) -0.0031(11) 0.0161(13)
C34 0.0420(16) 0.0460(17) 0.0310(14) 0.0127(12) -0.0016(12) -0.0010(13)
C35 0.0329(13) 0.0359(14) 0.0241(12) 0.0043(11) -0.0035(10) -0.0004(11)
C36 0.0147(10) 0.0219(11) 0.0205(10) -0.0040(9) -0.0024(8) 0.0010(8)
C37 0.0194(11) 0.0237(12) 0.0222(11) -0.0035(9) 0.0007(9) -0.0012(9)
C38 0.0241(11) 0.0236(12) 0.0295(12) 0.0018(10) 0.0014(9) -0.0013(9)
C39 0.0237(12) 0.0200(11) 0.0376(13) -0.0047(10) 0.0012(10) -0.0008(9)
C40 0.0219(11) 0.0291(13) 0.0276(12) -0.0132(10) 0.0021(9) 0.0006(9)
C41 0.0220(11) 0.0261(12) 0.0225(11) -0.0037(9) 0.0014(9) -0.0007(9)
C42 0.0181(11) 0.0146(10) 0.0232(11) 0.0026(8) 0.0051(9) 0.0006(8)
C43 0.0160(11) 0.0334(13) 0.0333(13) 0.0029(10) 0.0028(10) 0.0020(9)
C44 0.0155(10) 0.0251(12) 0.0308(12) 0.0011(10) -0.0012(9) 0.0013(9)
C45 0.0174(10) 0.0151(10) 0.0240(11) 0.0032(8) -0.0024(8) 0.0020(8)
C46 0.0216(11) 0.0223(11) 0.0225(11) 0.0019(9) -0.0058(9) 0.0012(9)
C47 0.0306(12) 0.0203(11) 0.0183(10) 0.0014(9) -0.0041(9) -0.0006(9)
C48 0.0285(12) 0.0186(11) 0.0169(10) 0.0016(8) 0.0024(9) 0.0016(9)
C49 0.0191(10) 0.0156(10) 0.0197(10) 0.0040(8) 0.0017(8) 0.0010(8)
C50 0.0188(10) 0.0164(10) 0.0200(10) 0.0052(8) 0.0000(8) -0.0004(8)
C51 0.0228(11) 0.0219(11) 0.0193(10) 0.0042(9) 0.0062(9) 0.0041(9)
C52 0.0193(11) 0.0247(12) 0.0277(12) 0.0041(9) 0.0059(9) 0.0032(9)
C53 0.0226(12) 0.0387(14) 0.0238(12) 0.0020(10) 0.0044(9) 0.0006(10)
C54 0.0294(13) 0.0404(15) 0.0362(14) -0.0088(12) 0.0068(11) -0.0019(11)
C55 0.0374(16) 0.070(2) 0.0426(16) -0.0245(16) 0.0122(13) -0.0205(15)
C56 0.061(2) 0.076(3) 0.087(3) -0.047(2) 0.017(2) -0.021(2)
C57 0.0150(10) 0.0271(12) 0.0240(11) -0.0007(9) -0.0007(9) -0.0013(9)
C58 0.0204(11) 0.0269(12) 0.0233(11) 0.0001(9) -0.0015(9) -0.0006(9)
C59 0.0229(12) 0.0371(14) 0.0248(12) -0.0013(10) -0.0033(10) -0.0022(10)
C60 0.0338(14) 0.0532(18) 0.0285(13) 0.0117(12) -0.0073(11) -0.0087(13)
C61 0.0200(11) 0.0194(11) 0.0190(11) 0.0052(8) 0.0016(9) 0.0006(8)
C62 0.0212(11) 0.0220(11) 0.0186(10) 0.0067(9) -0.0011(9) 0.0001(9)
C63 0.0157(10) 0.0226(11) 0.0185(10) 0.0024(9) 0.0013(8) -0.0013(8)
C64 0.0169(10) 0.0175(10) 0.0214(10) 0.0019(8) 0.0001(8) -0.0021(8)
C65 0.0142(10) 0.0189(10) 0.0199(10) 0.0033(8) 0.0018(8) 0.0005(8)
C66 0.0128(9) 0.0221(11) 0.0173(10) 0.0023(8) 0.0005(8) -0.0015(8)
C67 0.0193(10) 0.0179(10) 0.0188(10) 0.0025(8) -0.0001(8) -0.0009(8)
C68 0.0194(10) 0.0203(11) 0.0223(11) 0.0042(9) 0.0016(9) 0.0003(9)
C69 0.0312(12) 0.0216(11) 0.0178(10) 0.0051(9) -0.0020(9) -0.0002(9)
C70 0.0276(12) 0.0209(11) 0.0177(10) 0.0021(9) -0.0017(9) -0.0010(9)
C71 0.0215(11) 0.0252(12) 0.0184(10) 0.0033(9) 0.0014(9) -0.0055(9)
C72 0.0285(12) 0.0250(12) 0.0230(11) 0.0033(9) -0.0026(9) -0.0049(10)
C73 0.0351(14) 0.0368(14) 0.0250(12) 0.0066(11) -0.0092(10) -0.0072(11)
C74 0.0380(14) 0.0407(15) 0.0222(12) -0.0055(11) -0.0044(11) -0.0110(12)
C75 0.0411(15) 0.0320(14) 0.0318(13) -0.0075(11) 0.0023(11) -0.0011(12)
C76 0.0288(12) 0.0303(13) 0.0231(11) -0.0004(10) -0.0014(10) 0.0009(10)
C77 0.0184(10) 0.0197(11) 0.0256(11) 0.0059(9) -0.0006(9) 0.0000(9)
C78 0.0217(11) 0.0230(12) 0.0266(12) 0.0036(9) -0.0003(9) -0.0002(9)
C79 0.0238(12) 0.0227(12) 0.0352(13) -0.0014(10) -0.0011(10) 0.0017(9)
C80 0.0256(12) 0.0180(11) 0.0438(14) 0.0073(10) 0.0020(10) 0.0011(9)
C81 0.0273(12) 0.0249(12) 0.0314(13) 0.0125(10) 0.0029(10) 0.0029(10)
C82 0.0273(12) 0.0235(12) 0.0252(12) 0.0046(10) 0.0021(9) 0.0016(10)
Cl1 0.0244(3) 0.0182(2) 0.0223(2) -0.00222(19) -0.0001(2) 0.0007(2)
Cl2 0.0256(3) 0.0155(2) 0.0212(2) 0.00231(19) 0.0014(2) -0.00014(19)
F1 0.0386(9) 0.0344(8) 0.0473(9) 0.0046(7) 0.0158(7) -0.0031(7)
F2 0.0390(9) 0.0484(10) 0.0504(10) 0.0085(8) 0.0035(8) 0.0122(8)
F3 0.0441(9) 0.0391(9) 0.0372(8) -0.0154(7) 0.0047(7) 0.0008(7)
F4 0.0381(9) 0.0484(10) 0.0456(9) 0.0022(8) 0.0110(7) -0.0105(7)
F5 0.0398(9) 0.0466(10) 0.0460(9) 0.0098(8) -0.0135(7) -0.0106(8)
F6 0.0751(13) 0.0527(11) 0.0478(10) -0.0276(9) 0.0242(9) -0.0144(10)
F7 0.0309(8) 0.0410(9) 0.0545(10) 0.0012(8) 0.0045(7) -0.0082(7)
F8 0.0311(9) 0.1069(16) 0.0232(8) 0.0147(9) 0.0014(7) 0.0028(9)
F9 0.0259(7) 0.0410(9) 0.0389(8) -0.0085(7) -0.0023(6) 0.0070(6)
F10 0.0375(9) 0.0572(11) 0.0255(8) 0.0027(7) 0.0106(7) 0.0022(7)
F11 0.0330(8) 0.0406(9) 0.0601(11) 0.0072(8) 0.0011(8) 0.0106(7)
F12 0.0262(8) 0.0444(9) 0.0549(10) -0.0083(8) 0.0008(7) -0.0071(7)
N1 0.0148(9) 0.0230(9) 0.0215(9) -0.0006(8) 0.0006(7) 0.0021(7)
N2 0.0193(9) 0.0199(9) 0.0160(8) -0.0027(7) 0.0007(7) 0.0003(7)
N3 0.0173(9) 0.0148(8) 0.0202(9) -0.0008(7) -0.0010(7) 0.0000(7)
N4 0.0138(9) 0.0215(9) 0.0234(9) 0.0001(7) -0.0027(7) -0.0017(7)
N5 0.0188(9) 0.0244(10) 0.0211(9) -0.0021(8) 0.0016(7) -0.0016(8)
N6 0.0156(8) 0.0195(9) 0.0169(8) -0.0003(7) 0.0001(7) 0.0005(7)
N7 0.0188(9) 0.0230(10) 0.0144(9) 0.0005(7) -0.0005(7) 0.0003(7)
N8 0.0155(9) 0.0252(10) 0.0257(10) 0.0019(8) 0.0032(8) 0.0009(7)
N9 0.0159(9) 0.0207(9) 0.0217(9) -0.0002(7) -0.0028(7) 0.0014(7)
N10 0.0181(9) 0.0149(9) 0.0187(9) 0.0024(7) -0.0003(7) 0.0011(7)
N11 0.0172(9) 0.0182(9) 0.0186(9) 0.0028(7) 0.0006(7) 0.0015(7)
N12 0.0155(9) 0.0218(9) 0.0228(9) 0.0023(8) 0.0018(7) 0.0008(7)
N13 0.0146(8) 0.0177(9) 0.0203(9) 0.0020(7) 0.0021(7) 0.0002(7)
N14 0.0168(9) 0.0199(9) 0.0184(9) 0.0002(7) -0.0002(7) 0.0009(7)
P1 0.0275(3) 0.0276(3) 0.0213(3) -0.0054(2) 0.0029(2) -0.0037(2)
P2 0.0187(3) 0.0305(3) 0.0216(3) 0.0038(2) 0.0012(2) 0.0010(2)
Ru1 0.01496(9) 0.01677(9) 0.01423(9) -0.00050(6) -0.00144(6) 0.00068(6)
Ru2 0.01408(9) 0.01500(9) 0.01512(9) 0.00175(6) -0.00058(6) 0.00026(6)

loop_
_atom_type_symbol
_atom_type_description
_atom_type_scat_dispersion_real
_atom_type_scat_dispersion_imag
_atom_type_scat_source
C C 0.0181 0.0091 'International Tables Vol C Tables 4.2.6.8 and 6.1.1.4'
H H 0.0000 0.0000 'International Tables Vol C Tables 4.2.6.8 and 6.1.1.4'
Cl Cl 0.3639 0.7018 'International Tables Vol C Tables 4.2.6.8 and 6.1.1.4'
F F 0.0727 0.0534 'International Tables Vol C Tables 4.2.6.8 and 6.1.1.4'
N N 0.0311 0.0180 'International Tables Vol C Tables 4.2.6.8 and 6.1.1.4'
P P 0.2955 0.4335 'International Tables Vol C Tables 4.2.6.8 and 6.1.1.4'
Ru Ru 0.0552 3.2960 'International Tables Vol C Tables 4.2.6.8 and 6.1.1.4'

loop_
_geom_angle_atom_site_label_1
_geom_angle_atom_site_label_2
_geom_angle_atom_site_label_3
_geom_angle
N1 C1 N2 103.21(18)
N1 C1 Ru1 144.10(16)
N2 C1 Ru1 112.64(15)
C3 C2 N1 108.0(2)
C2 C3 N2 105.86(19)
N3 C4 C5 122.0(2)
N3 C4 N2 110.78(18)
C5 C4 N2 127.2(2)
C4 C5 C6 117.3(2)
C7 C6 C5 121.3(2)
C8 C7 C6 117.6(2)
N3 C8 C7 121.8(2)
N3 C8 N4 111.20(19)
C7 C8 N4 127.0(2)
N5 C9 N4 103.53(19)
N5 C9 Ru1 143.58(17)
N4 C9 Ru1 112.36(15)
C11 C10 N4 106.0(2)
C10 C11 N5 107.7(2)
N1 C12 C13 113.1(2)
C12 C13 C14 111.9(2)
C13 C14 C15 112.0(3)
N5 C16 C17 111.21(19)
C16 C17 C18 113.0(2)
C19 C18 C17 111.6(2)
N6 C20 C21 122.3(2)
C20 C21 C22 121.0(2)
C23 C22 C21 116.5(2)
C23 C22 C30 123.0(2)
C21 C22 C30 120.5(2)
C24 C23 C22 120.5(2)
N6 C24 C23 121.59(19)
N6 C24 C25 113.41(18)
C23 C24 C25 125.0(2)
N7 C25 C26 121.40(19)
N7 C25 C24 114.19(19)
C26 C25 C24 124.4(2)
C25 C26 C27 120.5(2)
C26 C27 C28 116.6(2)
C26 C27 C36 121.6(2)
C28 C27 C36 121.7(2)
C29 C28 C27 120.5(2)
N7 C29 C28 122.9(2)
C35 C30 C31 118.5(2)
C35 C30 C22 120.9(2)
C31 C30 C22 120.5(2)
C32 C31 C30 120.4(3)
C33 C32 C31 120.3(3)
C34 C33 C32 119.6(2)
C33 C34 C35 120.3(3)
C30 C35 C34 120.8(2)
C37 C36 C41 118.3(2)
C37 C36 C27 120.6(2)
C41 C36 C27 121.1(2)
C38 C37 C36 121.3(2)
C37 C38 C39 119.6(2)
C40 C39 C38 120.0(2)
C41 C40 C39 120.5(2)
C40 C41 C36 120.3(2)
N8 C42 N9 104.02(18)
N8 C42 Ru2 143.50(17)
N9 C42 Ru2 112.42(15)
C44 C43 N8 107.6(2)
C43 C44 N9 106.1(2)
N10 C45 C46 122.2(2)
N10 C45 N9 111.07(19)
C46 C45 N9 126.7(2)
C45 C46 C47 117.4(2)
C46 C47 C48 121.1(2)
C49 C48 C47 117.5(2)
N10 C49 C48 122.2(2)
N10 C49 N11 110.66(18)
C48 C49 N11 127.1(2)
N12 C50 N11 103.25(18)
N12 C50 Ru2 144.01(17)
N11 C50 Ru2 112.66(14)
C52 C51 N11 105.77(19)
C51 C52 N12 107.8(2)
N8 C53 C54 111.9(2)
C53 C54 C55 112.4(2)
C56 C55 C54 112.1(3)
N12 C57 C58 111.84(19)
C59 C58 C57 112.9(2)
C58 C59 C60 111.3(2)
N13 C61 C62 122.5(2)
C61 C62 C63 121.1(2)
C62 C63 C64 116.4(2)
C62 C63 C71 120.85(19)
C64 C63 C71 122.7(2)
C65 C64 C63 120.2(2)
N13 C65 C64 122.34(19)
N13 C65 C66 113.40(19)
C64 C65 C66 124.3(2)
N14 C66 C67 121.58(19)
N14 C66 C65 113.98(19)
C67 C66 C65 124.4(2)
C68 C67 C66 120.8(2)
C67 C68 C69 116.4(2)
C67 C68 C77 122.3(2)
C69 C68 C77 121.3(2)
C70 C69 C68 120.7(2)
N14 C70 C69 122.9(2)
C76 C71 C72 118.8(2)
C76 C71 C63 120.7(2)
C72 C71 C63 120.5(2)
C73 C72 C71 120.6(2)
C74 C73 C72 120.1(2)
C75 C74 C73 119.9(2)
C74 C75 C76 120.3(3)
C71 C76 C75 120.3(2)
C78 C77 C82 118.3(2)
C78 C77 C68 121.1(2)
C82 C77 C68 120.6(2)
C79 C78 C77 120.5(2)
C78 C79 C80 120.4(2)
C81 C80 C79 119.8(2)
C80 C81 C82 120.4(2)
C81 C82 C77 120.7(2)
C1 N1 C2 111.36(18)
C1 N1 C12 123.74(19)
C2 N1 C12 124.88(19)
C1 N2 C4 118.41(18)
C1 N2 C3 111.57(18)
C4 N2 C3 130.02(19)
C4 N3 C8 119.72(19)
C4 N3 Ru1 120.32(14)
C8 N3 Ru1 119.96(15)
C9 N4 C8 118.44(18)
C9 N4 C10 111.04(19)
C8 N4 C10 130.30(19)
C9 N5 C11 111.8(2)
C9 N5 C16 122.77(19)
C11 N5 C16 125.4(2)
C20 N6 C24 118.10(18)
C20 N6 Ru1 124.83(15)
C24 N6 Ru1 117.06(14)
C29 N7 C25 118.04(19)
C29 N7 Ru1 124.79(15)
C25 N7 Ru1 116.96(14)
C42 N8 C43 111.4(2)
C42 N8 C53 122.24(19)
C43 N8 C53 126.3(2)
C42 N9 C44 110.83(18)
C42 N9 C45 118.62(18)
C44 N9 C45 130.24(19)
C45 N10 C49 119.45(19)
C45 N10 Ru2 120.22(15)
C49 N10 Ru2 120.31(14)
C50 N11 C51 111.63(18)
C50 N11 C49 118.59(18)
C51 N11 C49 129.77(19)
C50 N12 C52 111.49(18)
C50 N12 C57 123.75(18)
C52 N12 C57 124.62(18)
C61 N13 C65 117.45(19)
C61 N13 Ru2 125.54(15)
C65 N13 Ru2 116.98(14)
C70 N14 C66 117.64(19)
C70 N14 Ru2 124.67(15)
C66 N14 Ru2 117.36(14)
F2 P1 F6 91.13(11)
F2 P1 F1 90.71(9)
F6 P1 F1 89.56(10)
F2 P1 F5 178.91(11)
F6 P1 F5 89.93(11)
F1 P1 F5 89.07(9)
F2 P1 F4 89.97(10)
F6 P1 F4 90.36(10)
F1 P1 F4 179.32(10)
F5 P1 F4 90.25(9)
F2 P1 F3 90.59(9)
F6 P1 F3 178.27(11)
F1 P1 F3 90.60(9)
F5 P1 F3 88.34(9)
F4 P1 F3 89.46(9)
F12 P2 F9 90.99(9)
F12 P2 F7 179.71(11)
F9 P2 F7 89.27(9)
F12 P2 F10 91.01(9)
F9 P2 F10 90.65(9)
F7 P2 F10 89.14(9)
F12 P2 F8 90.58(10)
F9 P2 F8 89.28(9)
F7 P2 F8 89.28(10)
F10 P2 F8 178.41(11)
F12 P2 F11 89.55(9)
F9 P2 F11 179.03(10)
F7 P2 F11 90.19(9)
F10 P2 F11 90.14(9)
F8 P2 F11 89.91(10)
N3 Ru1 N7 98.05(7)
N3 Ru1 N6 176.08(7)
N7 Ru1 N6 78.17(7)
N3 Ru1 C1 77.70(8)
N7 Ru1 C1 94.50(8)
N6 Ru1 C1 101.41(8)
N3 Ru1 C9 77.86(8)
N7 Ru1 C9 92.82(8)
N6 Ru1 C9 103.24(8)
C1 Ru1 C9 155.23(9)
N3 Ru1 Cl1 88.79(5)
N7 Ru1 Cl1 171.95(5)
N6 Ru1 Cl1 95.05(5)
C1 Ru1 Cl1 91.08(6)
C9 Ru1 Cl1 84.46(6)
N10 Ru2 N14 97.96(7)
N10 Ru2 C50 77.67(8)
N14 Ru2 C50 96.10(8)
N10 Ru2 N13 175.84(7)
N14 Ru2 N13 78.07(7)
C50 Ru2 N13 101.37(8)
N10 Ru2 C42 77.51(8)
N14 Ru2 C42 90.44(8)
C50 Ru2 C42 154.97(9)
N13 Ru2 C42 103.61(8)
N10 Ru2 Cl2 89.64(5)
N14 Ru2 Cl2 171.39(5)
C50 Ru2 Cl2 89.46(6)
N13 Ru2 Cl2 94.41(5)
C42 Ru2 Cl2 87.24(6)

loop_
_geom_bond_atom_site_label_1
_geom_bond_atom_site_label_2
_geom_bond_distance
C1 N1 1.357(3)
C1 N2 1.389(3)
C1 Ru1 2.048(2)
C2 C3 1.338(3)
C2 N1 1.399(3)
C3 N2 1.400(3)
C4 N3 1.347(3)
C4 C5 1.382(3)
C4 N2 1.398(3)
C5 C6 1.391(3)
C6 C7 1.390(3)
C7 C8 1.380(3)
C8 N3 1.350(3)
C8 N4 1.395(3)
C9 N5 1.341(3)
C9 N4 1.391(3)
C9 Ru1 2.056(2)
C10 C11 1.338(4)
C10 N4 1.398(3)
C11 N5 1.395(3)
C12 N1 1.465(3)
C12 C13 1.516(3)
C13 C14 1.519(3)
C14 C15 1.524(5)
C16 N5 1.467(3)
C16 C17 1.523(3)
C17 C18 1.527(3)
C18 C19 1.514(4)
C20 N6 1.349(3)
C20 C21 1.371(3)
C21 C22 1.400(3)
C22 C23 1.393(3)
C22 C30 1.483(3)
C23 C24 1.390(3)
C24 N6 1.366(3)
C24 C25 1.470(3)
C25 N7 1.363(3)
C25 C26 1.393(3)
C26 C27 1.398(3)
C27 C28 1.398(3)
C27 C36 1.480(3)
C28 C29 1.372(3)
C29 N7 1.346(3)
C30 C35 1.383(4)
C30 C31 1.391(3)
C31 C32 1.390(4)
C32 C33 1.380(4)
C33 C34 1.373(4)
C34 C35 1.388(4)
C36 C37 1.395(3)
C36 C41 1.405(3)
C37 C38 1.388(3)
C38 C39 1.389(3)
C39 C40 1.385(4)
C40 C41 1.385(3)
C42 N8 1.333(3)
C42 N9 1.388(3)
C42 Ru2 2.061(2)
C43 C44 1.337(4)
C43 N8 1.397(3)
C44 N9 1.393(3)
C45 N10 1.344(3)
C45 C46 1.382(3)
C45 N9 1.400(3)
C46 C47 1.387(3)
C47 C48 1.392(3)
C48 C49 1.374(3)
C49 N10 1.349(3)
C49 N11 1.402(3)
C50 N12 1.350(3)
C50 N11 1.393(3)
C50 Ru2 2.050(2)
C51 C52 1.341(3)
C51 N11 1.397(3)
C52 N12 1.403(3)
C53 N8 1.469(3)
C53 C54 1.519(4)
C54 C55 1.530(4)
C55 C56 1.522(5)
C57 N12 1.464(3)
C57 C58 1.522(3)
C58 C59 1.519(3)
C59 C60 1.530(4)
C61 N13 1.353(3)
C61 C62 1.370(3)
C62 C63 1.398(3)
C63 C64 1.399(3)
C63 C71 1.483(3)
C64 C65 1.388(3)
C65 N13 1.364(3)
C65 C66 1.474(3)
C66 N14 1.362(3)
C66 C67 1.395(3)
C67 C68 1.393(3)
C68 C69 1.399(3)
C68 C77 1.481(3)
C69 C70 1.376(3)
C70 N14 1.351(3)
C71 C76 1.391(3)
C71 C72 1.395(3)
C72 C73 1.388(3)
C73 C74 1.382(4)
C74 C75 1.380(4)
C75 C76 1.394(3)
C77 C78 1.401(3)
C77 C82 1.402(3)
C78 C79 1.386(3)
C79 C80 1.387(4)
C80 C81 1.379(4)
C81 C82 1.386(3)
Cl1 Ru1 2.4272(5)
Cl2 Ru2 2.4293(5)
F1 P1 1.5954(16)
F2 P1 1.5800(17)
F3 P1 1.6060(15)
F4 P1 1.6035(16)
F5 P1 1.5987(17)
F6 P1 1.5924(17)
F7 P2 1.5966(16)
F8 P2 1.5989(16)
F9 P2 1.5924(15)
F10 P2 1.5970(15)
F11 P2 1.6010(16)
F12 P2 1.5806(16)
N3 Ru1 1.9982(18)
N6 Ru1 2.0443(17)
N7 Ru1 2.0364(19)
N10 Ru2 2.0092(18)
N13 Ru2 2.0517(18)
N14 Ru2 2.0307(19)
